data_1573606
loop_
_publ_author_name
'Roy, Nabanita'
'Ghosh, Subhajit'
'Dutta, Abhishek'
'Dastidar, Parthasarathi'

_publ_section_title
;
 Designing Anti-bacterial Supramolecular Gels from Primary Ammonium
 Dicarboxylate (PAD) salts for Self-Delivery Applications
;
_journal_name_full 'Faraday Discussions'
_journal_paper_doi 10.1039/D4FD00154K
_journal_year 2024
_chemical_formula_moiety 'C12 H20 O4, 2(C10 H13 N2)'
_chemical_formula_sum 'C32 H46 N4 O4'
_chemical_formula_weight 550.73
_chemical_name_systematic DDA-2TRYPT
_space_group_crystal_system triclinic
_space_group_IT_number 2
_space_group_name_Hall '-P 1'
_space_group_name_H-M_alt 'P -1'
_atom_sites_solution_hydrogens geom
_atom_sites_solution_primary direct
_audit_creation_date 2022-07-11
_audit_creation_method
;
Olex2 1.3
(compiled 2020.11.12 svn.r5f609507 for OlexSys, GUI svn.r6408)
;
_audit_update_record
;
2024-09-23 deposited with the CCDC.	2025-01-06 downloaded from the CCDC.
;
_cell_angle_alpha 91.501(4)
_cell_angle_beta 98.704(4)
_cell_angle_gamma 108.733(4)
_cell_formula_units_Z 1
_cell_length_a 6.4847(19)
_cell_length_b 7.741(2)
_cell_length_c 16.693(5)
_cell_measurement_reflns_used 1389
_cell_measurement_temperature 296(2)
_cell_measurement_theta_max 20.46
_cell_measurement_theta_min 2.48
_cell_volume 781.9(4)
_computing_cell_refinement 'SAINT V8.38A (Bruker, 2018)'
_computing_data_reduction 'SAINT V8.38A (Bruker, 2018)'
_computing_molecular_graphics 'Olex2 1.3 (Dolomanov et al., 2009)'
_computing_publication_material 'Olex2 1.3 (Dolomanov et al., 2009)'
_computing_structure_refinement 'SHELXL 2018/3 (Sheldrick, 2015)'
_computing_structure_solution 'XS  (Sheldrick, 2008)'
_diffrn_ambient_temperature 296.15
_diffrn_measured_fraction_theta_full 1.000
_diffrn_measured_fraction_theta_max 0.997
_diffrn_measurement_device_type 'Bruker APEX-II CCD'
_diffrn_measurement_method '\f and \w scans'
_diffrn_radiation_type MoK\a
_diffrn_radiation_wavelength 0.71073
_diffrn_reflns_av_R_equivalents 0.0560
_diffrn_reflns_av_unetI/netI 0.0561
_diffrn_reflns_Laue_measured_fraction_full 1.000
_diffrn_reflns_Laue_measured_fraction_max 0.997
_diffrn_reflns_limit_h_max 7
_diffrn_reflns_limit_h_min -7
_diffrn_reflns_limit_k_max 9
_diffrn_reflns_limit_k_min -9
_diffrn_reflns_limit_l_max 20
_diffrn_reflns_limit_l_min -20
_diffrn_reflns_number 12445
_diffrn_reflns_point_group_measured_fraction_full 1.000
_diffrn_reflns_point_group_measured_fraction_max 0.997
_diffrn_reflns_theta_full 25.242
_diffrn_reflns_theta_max 25.574
_diffrn_reflns_theta_min 2.477
_diffrn_source_current 30.0
_diffrn_source_power 1.35
_diffrn_source_voltage 45.0
_diffrn_standards_number 0
_exptl_absorpt_coefficient_mu 0.077
_exptl_absorpt_correction_T_max 0.7452
_exptl_absorpt_correction_T_min 0.6456
_exptl_absorpt_correction_type multi-scan
_exptl_absorpt_process_details
;
SADABS-2016/2 (Bruker,2016/2) was used for absorption correction.
wR2(int) was 0.1320 before and 0.0512 after correction.
The Ratio of minimum to maximum transmission is 0.8663.
The \l/2 correction factor is Not present.
;
_exptl_crystal_colour 'clear light colourless'
_exptl_crystal_colour_lustre clear
_exptl_crystal_colour_modifier light
_exptl_crystal_colour_primary colourless
_exptl_crystal_density_diffrn 1.170
_exptl_crystal_description needle
_exptl_crystal_F_000 298
_exptl_crystal_preparation METHANOL
_exptl_crystal_recrystallization_method 'SLOW EVAPORATION'
_exptl_crystal_size_max 0.4
_exptl_crystal_size_mid 0.04
_exptl_crystal_size_min 0.03
_refine_diff_density_max 0.161
_refine_diff_density_min -0.161
_refine_diff_density_rms 0.034
_refine_ls_extinction_method none
_refine_ls_goodness_of_fit_ref 1.000
_refine_ls_hydrogen_treatment constr
_refine_ls_matrix_type full
_refine_ls_number_parameters 182
_refine_ls_number_reflns 2934
_refine_ls_number_restraints 0
_refine_ls_restrained_S_all 1.000
_refine_ls_R_factor_all 0.1053
_refine_ls_R_factor_gt 0.0506
_refine_ls_shift/su_max 0.000
_refine_ls_shift/su_mean 0.000
_refine_ls_structure_factor_coef Fsqd
_refine_ls_weighting_details 'w=1/[\s^2^(Fo^2^)+(0.0549P)^2^+0.0415P] where P=(Fo^2^+2Fc^2^)/3'
_refine_ls_weighting_scheme calc
_refine_ls_wR_factor_gt 0.1078
_refine_ls_wR_factor_ref 0.1312
_reflns_Friedel_coverage 0.000
_reflns_number_gt 1680
_reflns_number_total 2934
_reflns_threshold_expression 'I > 2\s(I)'
_cod_data_source_file d4fd00154k2.cif
_cod_data_source_block nr120522_0m_a
_cod_database_code 1573606
_shelx_shelxl_version_number 2018/3
_shelx_space_group_comment
;
The symmetry employed for this shelxl refinement is uniquely defined
by the following loop, which should always be used as a source of
symmetry information in preference to the above space-group names.
They are only intended as comments.
;
_shelx_estimated_absorpt_t_max 0.998
_shelx_estimated_absorpt_t_min 0.970
_olex2_refinement_description
;
1. Fixed Uiso
 At 1.2 times of:
  All C(H) groups, All C(H,H) groups, All N(H) groups, All N(H,H,H) groups
2.a Secondary CH2 refined with riding coordinates:
 C4(H4A,H4B), C5(H5A,H5B), C3(H3A,H3B), C7(H7A,H7B), C1(H1D,H1E), C2(H2A,H2B),
 C8(H8A,H8B)
2.b Aromatic/amide H refined with riding coordinates:
 N2(H2), C10(H10), C13(H13), C16(H16), C15(H15), C14(H14)
2.c Idealised Me refined as rotating group:
 N1(H1A,H1B,H1C)
;
_olex2_exptl_crystal_mounting_method LOOP
_olex2_submission_original_sample_id DDA-2TRYPT
_olex2_submission_special_instructions 'No special instructions were received'

loop_
_space_group_symop_operation_xyz
'x, y, z'
'-x, -y, -z'

loop_
_atom_site_label
_atom_site_type_symbol
_atom_site_fract_x
_atom_site_fract_y
_atom_site_fract_z
_atom_site_U_iso_or_equiv
_atom_site_adp_type
_atom_site_occupancy
_atom_site_site_symmetry_order
_atom_site_calc_flag
_atom_site_refinement_flags_posn
_atom_site_refinement_flags_adp
_atom_site_refinement_flags_occupancy
_atom_site_disorder_assembly
_atom_site_disorder_group
O2 O 0.0368(2) 0.8718(2) 0.61080(8) 0.0524(4) Uani 1 1 d . . . . .
O1 O 0.2937(2) 0.8013(2) 0.55873(9) 0.0599(5) Uani 1 1 d . . . . .
N1 N 0.6758(3) 0.8335(2) 0.49234(10) 0.0442(5) Uani 1 1 d . . . . .
H1A H 0.685039 0.937909 0.469656 0.053 Uiso 1 1 calc R U . . .
H1B H 0.795170 0.850013 0.529812 0.053 Uiso 1 1 calc R U . . .
H1C H 0.555714 0.798481 0.515574 0.053 Uiso 1 1 calc R U . . .
N2 N 0.1693(3) 0.9364(3) 0.29749(11) 0.0526(5) Uani 1 1 d . . . . .
H2 H 0.086610 1.003076 0.300033 0.063 Uiso 1 1 calc R U . . .
C6 C 0.1780(3) 0.7919(3) 0.61330(12) 0.0379(5) Uani 1 1 d . . . . .
C9 C 0.3481(3) 0.7387(3) 0.33225(13) 0.0425(5) Uani 1 1 d . . . . .
C4 C 0.1017(3) 0.7045(3) 0.75615(12) 0.0429(5) Uani 1 1 d . . . . .
H4A H -0.055938 0.674096 0.737788 0.051 Uiso 1 1 calc R U . . .
H4B H 0.159164 0.832120 0.776831 0.051 Uiso 1 1 calc R U . . .
C5 C 0.2097(3) 0.6803(3) 0.68424(12) 0.0432(5) Uani 1 1 d . . . . .
H5A H 0.366994 0.710575 0.703267 0.052 Uiso 1 1 calc R U . . .
H5B H 0.152995 0.551961 0.664614 0.052 Uiso 1 1 calc R U . . .
C11 C 0.2784(3) 0.9237(3) 0.23445(13) 0.0474(6) Uani 1 1 d . . . . .
C12 C 0.3936(3) 0.8001(3) 0.25476(13) 0.0444(6) Uani 1 1 d . . . . .
C3 C 0.1389(4) 0.5874(3) 0.82495(12) 0.0488(6) Uani 1 1 d . . . . .
H3A H 0.082514 0.459777 0.804180 0.059 Uiso 1 1 calc R U . . .
H3B H 0.296498 0.618456 0.843632 0.059 Uiso 1 1 calc R U . . .
C10 C 0.2132(3) 0.8261(3) 0.35559(13) 0.0476(6) Uani 1 1 d . . . . .
H10 H 0.158459 0.812766 0.404254 0.057 Uiso 1 1 calc R U . . .
C7 C 0.6618(3) 0.6898(3) 0.42876(13) 0.0469(6) Uani 1 1 d . . . . .
H7A H 0.707425 0.593971 0.454427 0.056 Uiso 1 1 calc R U . . .
H7B H 0.763218 0.742967 0.391938 0.056 Uiso 1 1 calc R U . . .
C1 C 0.0598(4) 0.4913(3) 0.96514(12) 0.0572(7) Uani 1 1 d . . . . .
H1D H 0.216345 0.523418 0.986137 0.069 Uiso 1 1 calc R U . . .
H1E H 0.007214 0.364543 0.943259 0.069 Uiso 1 1 calc R U . . .
C2 C 0.0289(4) 0.6107(3) 0.89674(12) 0.0543(6) Uani 1 1 d . . . . .
H2A H 0.088027 0.737818 0.918155 0.065 Uiso 1 1 calc R U . . .
H2B H -0.128008 0.582763 0.877631 0.065 Uiso 1 1 calc R U . . .
C8 C 0.4310(4) 0.6067(3) 0.38049(14) 0.0538(6) Uani 1 1 d . . . . .
H8A H 0.429068 0.507062 0.343580 0.065 Uiso 1 1 calc R U . . .
H8B H 0.330234 0.555150 0.417737 0.065 Uiso 1 1 calc R U . . .
C13 C 0.5191(4) 0.7617(3) 0.19944(15) 0.0610(7) Uani 1 1 d . . . . .
H13 H 0.597686 0.681320 0.211137 0.073 Uiso 1 1 calc R U . . .
C16 C 0.2855(4) 1.0070(4) 0.16185(15) 0.0652(7) Uani 1 1 d . . . . .
H16 H 0.208916 1.088588 0.149458 0.078 Uiso 1 1 calc R U . . .
C15 C 0.4074(5) 0.9661(4) 0.10929(16) 0.0799(9) Uani 1 1 d . . . . .
H15 H 0.413015 1.020046 0.060177 0.096 Uiso 1 1 calc R U . . .
C14 C 0.5239(5) 0.8453(4) 0.12745(17) 0.0796(9) Uani 1 1 d . . . . .
H14 H 0.606454 0.820540 0.090428 0.096 Uiso 1 1 calc R U . . .

loop_
_atom_site_aniso_label
_atom_site_aniso_U_11
_atom_site_aniso_U_22
_atom_site_aniso_U_33
_atom_site_aniso_U_23
_atom_site_aniso_U_13
_atom_site_aniso_U_12
O2 0.0600(9) 0.0723(11) 0.0422(9) 0.0161(8) 0.0135(7) 0.0425(9)
O1 0.0663(10) 0.0838(12) 0.0494(10) 0.0259(9) 0.0318(9) 0.0406(10)
N1 0.0419(10) 0.0524(12) 0.0457(11) 0.0154(9) 0.0146(9) 0.0214(9)
N2 0.0557(12) 0.0636(13) 0.0513(12) 0.0057(11) 0.0103(10) 0.0364(11)
C6 0.0391(12) 0.0444(13) 0.0316(12) 0.0047(10) 0.0076(10) 0.0150(11)
C9 0.0397(12) 0.0458(14) 0.0440(13) 0.0020(11) 0.0070(10) 0.0170(11)
C4 0.0531(13) 0.0459(13) 0.0340(12) 0.0101(10) 0.0130(10) 0.0190(11)
C5 0.0500(13) 0.0457(13) 0.0415(13) 0.0105(11) 0.0152(10) 0.0222(11)
C11 0.0509(14) 0.0501(15) 0.0414(14) 0.0010(12) 0.0068(11) 0.0177(12)
C12 0.0435(12) 0.0428(14) 0.0468(14) -0.0008(11) 0.0103(11) 0.0134(11)
C3 0.0634(14) 0.0477(14) 0.0394(13) 0.0149(11) 0.0152(11) 0.0201(12)
C10 0.0469(13) 0.0588(16) 0.0403(13) 0.0045(12) 0.0099(11) 0.0206(12)
C7 0.0494(13) 0.0513(15) 0.0487(14) 0.0070(12) 0.0132(11) 0.0262(12)
C1 0.0796(17) 0.0581(16) 0.0388(13) 0.0160(12) 0.0186(12) 0.0244(14)
C2 0.0764(16) 0.0564(16) 0.0358(13) 0.0154(12) 0.0192(12) 0.0245(13)
C8 0.0534(14) 0.0491(15) 0.0615(16) 0.0060(12) 0.0098(12) 0.0202(12)
C13 0.0611(15) 0.0653(17) 0.0617(17) -0.0039(14) 0.0210(13) 0.0238(13)
C16 0.0792(18) 0.0645(18) 0.0533(16) 0.0098(14) 0.0086(14) 0.0265(15)
C15 0.101(2) 0.087(2) 0.0488(17) 0.0119(16) 0.0230(16) 0.0214(19)
C14 0.088(2) 0.094(2) 0.0595(19) -0.0029(17) 0.0377(16) 0.0220(19)

loop_
_atom_type_symbol
_atom_type_description
_atom_type_scat_dispersion_real
_atom_type_scat_dispersion_imag
_atom_type_scat_source
C C 0.0033 0.0016 'International Tables Vol C Tables 4.2.6.8 and 6.1.1.4'
H H 0.0000 0.0000 'International Tables Vol C Tables 4.2.6.8 and 6.1.1.4'
N N 0.0061 0.0033 'International Tables Vol C Tables 4.2.6.8 and 6.1.1.4'
O O 0.0106 0.0060 'International Tables Vol C Tables 4.2.6.8 and 6.1.1.4'

loop_
_geom_angle_atom_site_label_1
_geom_angle_atom_site_label_2
_geom_angle_atom_site_label_3
_geom_angle
_geom_angle_site_symmetry_1
_geom_angle_site_symmetry_3
_geom_angle_publ_flag
H1A N1 H1B 109.5 . . ?
H1A N1 H1C 109.5 . . ?
H1B N1 H1C 109.5 . . ?
C7 N1 H1A 109.5 . . ?
C7 N1 H1B 109.5 . . ?
C7 N1 H1C 109.5 . . ?
C11 N2 H2 125.5 . . ?
C10 N2 H2 125.5 . . ?
C10 N2 C11 109.06(17) . . ?
O2 C6 C5 119.04(17) . . ?
O1 C6 O2 122.12(19) . . ?
O1 C6 C5 118.83(17) . . ?
C12 C9 C8 128.34(19) . . ?
C10 C9 C12 106.22(19) . . ?
C10 C9 C8 125.4(2) . . ?
H4A C4 H4B 107.7 . . ?
C5 C4 H4A 108.8 . . ?
C5 C4 H4B 108.8 . . ?
C5 C4 C3 113.60(16) . . ?
C3 C4 H4A 108.8 . . ?
C3 C4 H4B 108.8 . . ?
C6 C5 C4 116.43(16) . . ?
C6 C5 H5A 108.2 . . ?
C6 C5 H5B 108.2 . . ?
C4 C5 H5A 108.2 . . ?
C4 C5 H5B 108.2 . . ?
H5A C5 H5B 107.3 . . ?
N2 C11 C12 106.94(18) . . ?
N2 C11 C16 131.1(2) . . ?
C16 C11 C12 122.0(2) . . ?
C11 C12 C9 107.37(18) . . ?
C13 C12 C9 134.2(2) . . ?
C13 C12 C11 118.4(2) . . ?
C4 C3 H3A 108.9 . . ?
C4 C3 H3B 108.9 . . ?
H3A C3 H3B 107.7 . . ?
C2 C3 C4 113.52(17) . . ?
C2 C3 H3A 108.9 . . ?
C2 C3 H3B 108.9 . . ?
N2 C10 H10 124.8 . . ?
C9 C10 N2 110.41(19) . . ?
C9 C10 H10 124.8 . . ?
N1 C7 H7A 109.1 . . ?
N1 C7 H7B 109.1 . . ?
N1 C7 C8 112.45(17) . . ?
H7A C7 H7B 107.8 . . ?
C8 C7 H7A 109.1 . . ?
C8 C7 H7B 109.1 . . ?
C1 C1 H1D 108.8 2_567 . ?
C1 C1 H1E 108.8 2_567 . ?
H1D C1 H1E 107.7 . . ?
C2 C1 C1 113.9(2) . 2_567 ?
C2 C1 H1D 108.8 . . ?
C2 C1 H1E 108.8 . . ?
C3 C2 H2A 108.7 . . ?
C3 C2 H2B 108.7 . . ?
C1 C2 C3 114.22(18) . . ?
C1 C2 H2A 108.7 . . ?
C1 C2 H2B 108.7 . . ?
H2A C2 H2B 107.6 . . ?
C9 C8 C7 114.33(19) . . ?
C9 C8 H8A 108.7 . . ?
C9 C8 H8B 108.7 . . ?
C7 C8 H8A 108.7 . . ?
C7 C8 H8B 108.7 . . ?
H8A C8 H8B 107.6 . . ?
C12 C13 H13 120.6 . . ?
C14 C13 C12 118.9(2) . . ?
C14 C13 H13 120.6 . . ?
C11 C16 H16 120.9 . . ?
C15 C16 C11 118.2(2) . . ?
C15 C16 H16 120.9 . . ?
C16 C15 H15 119.3 . . ?
C16 C15 C14 121.4(2) . . ?
C14 C15 H15 119.3 . . ?
C13 C14 C15 121.1(2) . . ?
C13 C14 H14 119.4 . . ?
C15 C14 H14 119.4 . . ?

loop_
_geom_bond_atom_site_label_1
_geom_bond_atom_site_label_2
_geom_bond_distance
_geom_bond_site_symmetry_2
_geom_bond_publ_flag
O2 C6 1.256(2) . ?
O1 C6 1.254(2) . ?
N1 H1A 0.8900 . ?
N1 H1B 0.8900 . ?
N1 H1C 0.8900 . ?
N1 C7 1.489(2) . ?
N2 H2 0.8600 . ?
N2 C11 1.372(3) . ?
N2 C10 1.366(3) . ?
C6 C5 1.512(3) . ?
C9 C12 1.429(3) . ?
C9 C10 1.358(3) . ?
C9 C8 1.499(3) . ?
C4 H4A 0.9700 . ?
C4 H4B 0.9700 . ?
C4 C5 1.514(3) . ?
C4 C3 1.520(3) . ?
C5 H5A 0.9700 . ?
C5 H5B 0.9700 . ?
C11 C12 1.410(3) . ?
C11 C16 1.388(3) . ?
C12 C13 1.404(3) . ?
C3 H3A 0.9700 . ?
C3 H3B 0.9700 . ?
C3 C2 1.519(3) . ?
C10 H10 0.9300 . ?
C7 H7A 0.9700 . ?
C7 H7B 0.9700 . ?
C7 C8 1.514(3) . ?
C1 C1 1.519(4) 2_567 ?
C1 H1D 0.9700 . ?
C1 H1E 0.9700 . ?
C1 C2 1.518(3) . ?
C2 H2A 0.9700 . ?
C2 H2B 0.9700 . ?
C8 H8A 0.9700 . ?
C8 H8B 0.9700 . ?
C13 H13 0.9300 . ?
C13 C14 1.380(3) . ?
C16 H16 0.9300 . ?
C16 C15 1.361(3) . ?
C15 H15 0.9300 . ?
C15 C14 1.392(4) . ?
C14 H14 0.9300 . ?

loop_
_geom_torsion_atom_site_label_1
_geom_torsion_atom_site_label_2
_geom_torsion_atom_site_label_3
_geom_torsion_atom_site_label_4
_geom_torsion
_geom_torsion_site_symmetry_1
_geom_torsion_site_symmetry_2
_geom_torsion_site_symmetry_3
_geom_torsion_site_symmetry_4
_geom_torsion_publ_flag
O2 C6 C5 C4 -12.2(3) . . . . ?
O1 C6 C5 C4 167.88(19) . . . . ?
N1 C7 C8 C9 63.5(2) . . . . ?
N2 C11 C12 C9 0.3(2) . . . . ?
N2 C11 C12 C13 179.65(19) . . . . ?
N2 C11 C16 C15 -179.1(2) . . . . ?
C9 C12 C13 C14 178.8(2) . . . . ?
C4 C3 C2 C1 178.6(2) . . . . ?
C5 C4 C3 C2 -179.54(19) . . . . ?
C11 N2 C10 C9 -0.5(3) . . . . ?
C11 C12 C13 C14 -0.4(3) . . . . ?
C11 C16 C15 C14 -0.5(4) . . . . ?
C12 C9 C10 N2 0.7(2) . . . . ?
C12 C9 C8 C7 81.1(3) . . . . ?
C12 C11 C16 C15 0.2(4) . . . . ?
C12 C13 C14 C15 0.1(4) . . . . ?
C3 C4 C5 C6 179.62(18) . . . . ?
C10 N2 C11 C12 0.1(2) . . . . ?
C10 N2 C11 C16 179.5(2) . . . . ?
C10 C9 C12 C11 -0.6(2) . . . . ?
C10 C9 C12 C13 -179.8(2) . . . . ?
C10 C9 C8 C7 -98.1(3) . . . . ?
C1 C1 C2 C3 -177.2(2) 2_567 . . . ?
C8 C9 C12 C11 -180.0(2) . . . . ?
C8 C9 C12 C13 0.8(4) . . . . ?
C8 C9 C10 N2 -179.92(19) . . . . ?
C16 C11 C12 C9 -179.2(2) . . . . ?
C16 C11 C12 C13 0.2(3) . . . . ?
C16 C15 C14 C13 0.3(4) . . . . ?
